data_7056714
loop_
_publ_author_name
'Marchetti, Fabio'
'Biancalana, Lorenzo'
'Pratesi, Alessandro'
'Chiellini, Federica'
'Zacchini, Stefano'
'Funaioli, Tiziana'
'Gabbiani, Chiara'

_publ_section_title
;
 Ruthenium Arene Complexes with Triphenylphosphane Ligands: Cytotoxic
 Activity Towards Pancreatic Cancer Cells, Interaction with Model
 Proteins, and Critical Effect of Ethacrynic Acid Substitution
;
_journal_name_full 'New J. Chem.'
_journal_paper_doi 10.1039/C7NJ02300F
_journal_year 2017
_chemical_formula_sum 'C29 H28 Cl O2 P Ru'
_chemical_formula_weight 576.00
_space_group_crystal_system monoclinic
_space_group_IT_number 14
_space_group_name_Hall '-P 2ybc'
_space_group_name_H-M_alt 'P 1 21/c 1'
_symmetry_space_group_name_Hall '-P 2ybc'
_symmetry_space_group_name_H-M 'P 1 21/c 1'
_atom_sites_solution_hydrogens geom
_audit_creation_method SHELXL-2014/7
_audit_update_record
;
2017-02-23 deposited with the CCDC.
2017-10-24 downloaded from the CCDC.
;
_cell_angle_alpha 90
_cell_angle_beta 94.239(4)
_cell_angle_gamma 90
_cell_formula_units_Z 8
_cell_length_a 15.373(2)
_cell_length_b 13.900(2)
_cell_length_c 23.827(4)
_cell_measurement_reflns_used 9937
_cell_measurement_temperature 100(2)
_cell_measurement_theta_max 28.730
_cell_measurement_theta_min 2.255
_cell_volume 5077.5(13)
_computing_cell_refinement 'APEX3 (Bruker AXS, 2015)'
_computing_data_collection 'APEX3 (Bruker AXS, 2015)'
_computing_data_reduction 'SAINT (Bruker AXS, 2015)'
_computing_molecular_graphics 'ORTEPIII (Johnson, 1996)'
_computing_publication_material 'XCIF 2014/2 (Bruker AXS, 2014)'
_computing_structure_refinement 'SHELXL-2014/7 (Sheldrick, 2014)'
_computing_structure_solution 'SHELXT (Sheldrick, 2015)'
_diffrn_ambient_temperature 100(2)
_diffrn_measured_fraction_theta_full 0.998
_diffrn_measured_fraction_theta_max 0.998
_diffrn_measurement_device_type 'CCD area detector'
_diffrn_measurement_method 'phi and omega scans'
_diffrn_radiation_type MoK\a
_diffrn_radiation_wavelength 0.71073
_diffrn_reflns_av_R_equivalents 0.1154
_diffrn_reflns_av_unetI/netI 0.0862
_diffrn_reflns_Laue_measured_fraction_full 0.998
_diffrn_reflns_Laue_measured_fraction_max 0.998
_diffrn_reflns_limit_h_max 18
_diffrn_reflns_limit_h_min -18
_diffrn_reflns_limit_k_max 16
_diffrn_reflns_limit_k_min -16
_diffrn_reflns_limit_l_max 28
_diffrn_reflns_limit_l_min -28
_diffrn_reflns_number 42443
_diffrn_reflns_point_group_measured_fraction_full 0.998
_diffrn_reflns_point_group_measured_fraction_max 0.998
_diffrn_reflns_theta_full 25.100
_diffrn_reflns_theta_max 25.100
_diffrn_reflns_theta_min 1.328
_diffrn_source 'fine-focus sealed tube'
_exptl_absorpt_coefficient_mu 0.810
_exptl_absorpt_correction_T_max 0.7458
_exptl_absorpt_correction_T_min 0.5688
_exptl_absorpt_correction_type empirical
_exptl_absorpt_process_details
; 
 Data were corrected for Lorentz polarization and absorption
 effects (empirical absorption correction SADABS).
 R(int) =  0.1279 (selected reflections only, before parameter refinement)
 R(int) =  0.0791 (selected reflections only, after parameter refinement)
;
_exptl_crystal_colour orange-yellow
_exptl_crystal_density_diffrn 1.507
_exptl_crystal_description plate
_exptl_crystal_F_000 2352
_exptl_crystal_size_max 0.180
_exptl_crystal_size_mid 0.160
_exptl_crystal_size_min 0.120
_refine_diff_density_max 1.023
_refine_diff_density_min -1.472
_refine_diff_density_rms 0.157
_refine_ls_extinction_method none
_refine_ls_goodness_of_fit_ref 1.132
_refine_ls_hydrogen_treatment constr
_refine_ls_matrix_type full
_refine_ls_number_parameters 619
_refine_ls_number_reflns 9036
_refine_ls_number_restraints 36
_refine_ls_restrained_S_all 1.131
_refine_ls_R_factor_all 0.1022
_refine_ls_R_factor_gt 0.0728
_refine_ls_shift/su_max 0.001
_refine_ls_shift/su_mean 0.000
_refine_ls_structure_factor_coef Fsqd
_refine_ls_weighting_details 'w=1/[\s^2^(Fo^2^)+(0.0399P)^2^+40.9524P] where P=(Fo^2^+2Fc^2^)/3'
_refine_ls_weighting_scheme calc
_refine_ls_wR_factor_gt 0.1397
_refine_ls_wR_factor_ref 0.1496
_reflns_Friedel_coverage 0.000
_reflns_number_gt 6868
_reflns_number_total 9036
_reflns_threshold_expression 'I > 2\s(I)'
_cod_data_source_file c7nj02300f2.cif
_cod_data_source_block 2
_cod_original_cell_volume 5077.5(14)
_cod_database_code 7056714
_shelx_shelxl_version_number 2014/7
_shelx_space_group_comment
;
The symmetry employed for this shelxl refinement is uniquely defined
by the following loop, which should always be used as a source of
symmetry information in preference to the above space-group names.
They are only intended as comments.
;
_shelx_estimated_absorpt_t_min 0.868
_shelx_estimated_absorpt_t_max 0.909

loop_
_space_group_symop_operation_xyz
'x, y, z'
'-x, y+1/2, -z+1/2'
'-x, -y, -z'
'x, -y-1/2, z-1/2'

loop_
_atom_site_label
_atom_site_type_symbol
_atom_site_fract_x
_atom_site_fract_y
_atom_site_fract_z
_atom_site_U_iso_or_equiv
_atom_site_adp_type
_atom_site_occupancy
_atom_site_site_symmetry_order
_atom_site_calc_flag
_atom_site_refinement_flags_posn
_atom_site_refinement_flags_adp
Ru1 Ru 0.05966(4) 0.64035(4) 0.41901(2) 0.00854(15) Uani 1 1 d . .
Cl1 Cl -0.06730(12) 0.55292(12) 0.38074(7) 0.0139(4) Uani 1 1 d . .
P1 P 0.01040(12) 0.77063(13) 0.36495(7) 0.0094(4) Uani 1 1 d . .
O1 O -0.0212(3) 0.7033(4) 0.4759(2) 0.0166(12) Uani 1 1 d . .
O2 O -0.1452(4) 0.7230(4) 0.5150(2) 0.0210(13) Uani 1 1 d . .
C1 C 0.1563(5) 0.5417(5) 0.3849(3) 0.0148(16) Uani 1 1 d . .
C2 C 0.1887(4) 0.6365(5) 0.3864(3) 0.0125(15) Uani 1 1 d . U
H2 H 0.1984 0.6702 0.3504 0.015 Uiso 1 1 calc R U
C3 C 0.1949(4) 0.6885(6) 0.4370(3) 0.0155(17) Uani 1 1 d . .
H3 H 0.2077 0.7590 0.4356 0.019 Uiso 1 1 calc R U
C4 C 0.1636(5) 0.6500(6) 0.4868(3) 0.0170(17) Uani 1 1 d . .
C5 C 0.1331(5) 0.5504(6) 0.4855(3) 0.0194(18) Uani 1 1 d . .
H5 H 0.1015 0.5254 0.5177 0.023 Uiso 1 1 calc R U
C6 C 0.1301(5) 0.4988(5) 0.4362(3) 0.0145(17) Uani 1 1 d . .
H6 H 0.0955 0.4378 0.4337 0.017 Uiso 1 1 calc R U
C7 C 0.1506(5) 0.4834(6) 0.3310(3) 0.0207(18) Uani 1 1 d . .
H7A H 0.1590 0.5260 0.2990 0.031 Uiso 1 1 calc R U
H7B H 0.0931 0.4528 0.3258 0.031 Uiso 1 1 calc R U
H7C H 0.1960 0.4338 0.3332 0.031 Uiso 1 1 calc R U
C8 C 0.1625(5) 0.7055(6) 0.5416(3) 0.0233(19) Uani 1 1 d . .
H8 H 0.1057 0.6921 0.5580 0.028 Uiso 1 1 calc R U
C9 C 0.1706(7) 0.8146(6) 0.5348(3) 0.034(2) Uani 1 1 d . .
H9A H 0.2292 0.8305 0.5241 0.052 Uiso 1 1 calc R U
H9B H 0.1605 0.8462 0.5706 0.052 Uiso 1 1 calc R U
H9C H 0.1272 0.8370 0.5056 0.052 Uiso 1 1 calc R U
C10 C 0.2368(7) 0.6650(8) 0.5827(4) 0.045(3) Uani 1 1 d . .
H10A H 0.2293 0.5954 0.5867 0.068 Uiso 1 1 calc R U
H10B H 0.2346 0.6959 0.6195 0.068 Uiso 1 1 calc R U
H10C H 0.2933 0.6782 0.5678 0.068 Uiso 1 1 calc R U
C11 C -0.1027(5) 0.7259(5) 0.4730(3) 0.0123(16) Uani 1 1 d . .
C12 C -0.1489(5) 0.7661(5) 0.4186(3) 0.0115(16) Uani 1 1 d . .
C13 C -0.2381(5) 0.7819(5) 0.4186(3) 0.0175(17) Uani 1 1 d . .
H13 H -0.2673 0.7640 0.4507 0.021 Uiso 1 1 calc R U
C14 C -0.2859(5) 0.8230(6) 0.3728(3) 0.0199(18) Uani 1 1 d . .
H14 H -0.3466 0.8348 0.3742 0.024 Uiso 1 1 calc R U
C15 C -0.2439(5) 0.8465(5) 0.3252(3) 0.0174(17) Uani 1 1 d . .
H15 H -0.2759 0.8735 0.2934 0.021 Uiso 1 1 calc R U
C16 C -0.1551(5) 0.8306(5) 0.3242(3) 0.0128(16) Uani 1 1 d . .
H16 H -0.1263 0.8490 0.2919 0.015 Uiso 1 1 calc R U
C17 C -0.1076(4) 0.7884(5) 0.3692(3) 0.0103(15) Uani 1 1 d . .
C18 C 0.0577(5) 0.8870(5) 0.3871(3) 0.0122(16) Uani 1 1 d . .
C19 C 0.1455(5) 0.9068(5) 0.3785(3) 0.0150(16) Uani 1 1 d . .
H19 H 0.1782 0.8618 0.3587 0.018 Uiso 1 1 calc R U
C20 C 0.1849(5) 0.9911(6) 0.3985(3) 0.0196(18) Uani 1 1 d . .
H20 H 0.2443 1.0036 0.3926 0.024 Uiso 1 1 calc R U
C21 C 0.1362(5) 1.0577(5) 0.4275(3) 0.0173(17) Uani 1 1 d . .
H21 H 0.1625 1.1157 0.4413 0.021 Uiso 1 1 calc R U
C22 C 0.0496(5) 1.0388(6) 0.4359(3) 0.0202(18) Uani 1 1 d . .
H22 H 0.0168 1.0839 0.4555 0.024 Uiso 1 1 calc R U
C23 C 0.0104(5) 0.9539(5) 0.4157(3) 0.0131(16) Uani 1 1 d . .
H23 H -0.0491 0.9418 0.4216 0.016 Uiso 1 1 calc R U
C24 C 0.0246(4) 0.7621(5) 0.2895(3) 0.0104(15) Uani 1 1 d . U
C25 C 0.0400(5) 0.8407(6) 0.2560(3) 0.0192(18) Uani 1 1 d . .
H25 H 0.0495 0.9023 0.2726 0.023 Uiso 1 1 calc R U
C26 C 0.0416(5) 0.8295(6) 0.1975(3) 0.0209(18) Uani 1 1 d . U
H26 H 0.0544 0.8832 0.1749 0.025 Uiso 1 1 calc R U
C27 C 0.0248(5) 0.7414(6) 0.1726(3) 0.0231(19) Uani 1 1 d . .
H27 H 0.0240 0.7349 0.1329 0.028 Uiso 1 1 calc R U
C28 C 0.0089(5) 0.6622(6) 0.2058(3) 0.0172(17) Uani 1 1 d . .
H28 H -0.0026 0.6014 0.1887 0.021 Uiso 1 1 calc R U
C29 C 0.0098(4) 0.6713(6) 0.2641(3) 0.0135(16) Uani 1 1 d . .
H29 H 0.0004 0.6165 0.2866 0.016 Uiso 1 1 calc R U
Ru2 Ru 0.57952(4) 0.53344(4) 0.24119(2) 0.00910(15) Uani 1 1 d . .
Cl2 Cl 0.46534(12) 0.41293(13) 0.23555(7) 0.0137(4) Uani 1 1 d . .
P2 P 0.50086(12) 0.59875(13) 0.16462(8) 0.0093(4) Uani 1 1 d . .
O3 O 0.6408(3) 0.4546(3) 0.1805(2) 0.0142(11) Uani 1 1 d . .
O4 O 0.6535(3) 0.3305(4) 0.1246(2) 0.0221(13) Uani 1 1 d . .
C51 C 0.7059(5) 0.6007(6) 0.2703(3) 0.0169(17) Uani 1 1 d . U
C52 C 0.6992(5) 0.5150(6) 0.3026(3) 0.0222(19) Uani 1 1 d . .
H52 H 0.7404 0.4607 0.2971 0.027 Uiso 1 1 calc R U
C53 C 0.6239(5) 0.4981(5) 0.3309(3) 0.0175(18) Uani 1 1 d . .
H53 H 0.6134 0.4315 0.3449 0.021 Uiso 1 1 calc R U
C54 C 0.5526(5) 0.5659(5) 0.3291(3) 0.0160(17) Uani 1 1 d . .
C55 C 0.5627(5) 0.6535(6) 0.3000(3) 0.0179(17) Uani 1 1 d . .
H55 H 0.5114 0.6975 0.2934 0.022 Uiso 1 1 calc R U
C56 C 0.6377(5) 0.6692(5) 0.2704(3) 0.0131(16) Uani 1 1 d . U
H56 H 0.6378 0.7243 0.2435 0.016 Uiso 1 1 calc R U
C57 C 0.7879(5) 0.6182(7) 0.2409(4) 0.030(2) Uani 1 1 d . .
H57A H 0.7803 0.6754 0.2170 0.044 Uiso 1 1 calc R U
H57B H 0.7998 0.5623 0.2176 0.044 Uiso 1 1 calc R U
H57C H 0.8369 0.6283 0.2690 0.044 Uiso 1 1 calc R U
C58 C 0.4753(5) 0.5428(6) 0.3612(3) 0.0209(18) Uani 1 1 d . .
H58 H 0.4684 0.4713 0.3611 0.025 Uiso 1 1 calc R U
C59 C 0.4963(6) 0.5747(6) 0.4235(3) 0.027(2) Uani 1 1 d . .
H59A H 0.5509 0.5446 0.4383 0.041 Uiso 1 1 calc R U
H59B H 0.4488 0.5548 0.4462 0.041 Uiso 1 1 calc R U
H59C H 0.5025 0.6449 0.4251 0.041 Uiso 1 1 calc R U
C60 C 0.3892(5) 0.5856(6) 0.3376(4) 0.027(2) Uani 1 1 d . .
H60A H 0.3906 0.6556 0.3425 0.041 Uiso 1 1 calc R U
H60B H 0.3414 0.5586 0.3576 0.041 Uiso 1 1 calc R U
H60C H 0.3801 0.5702 0.2975 0.041 Uiso 1 1 calc R U
C61 C 0.6111(5) 0.3998(5) 0.1386(3) 0.0153(17) Uani 1 1 d . .
C62 C 0.5286(5) 0.4275(5) 0.1029(3) 0.0144(16) Uani 1 1 d . .
C63 C 0.5052(5) 0.3654(6) 0.0577(3) 0.0168(17) Uani 1 1 d . .
H63 H 0.5382 0.3085 0.0535 0.020 Uiso 1 1 calc R U
C64 C 0.4360(5) 0.3845(5) 0.0195(3) 0.0178(18) Uani 1 1 d . .
H64 H 0.4207 0.3399 -0.0098 0.021 Uiso 1 1 calc R U
C65 C 0.3879(5) 0.4692(6) 0.0235(3) 0.0195(18) Uani 1 1 d . .
H65 H 0.3407 0.4833 -0.0033 0.023 Uiso 1 1 calc R U
C66 C 0.4104(5) 0.5322(6) 0.0672(3) 0.0157(16) Uani 1 1 d . .
H66 H 0.3790 0.5906 0.0698 0.019 Uiso 1 1 calc R U
C67 C 0.4787(5) 0.5113(5) 0.1076(3) 0.0126(16) Uani 1 1 d . .
C68 C 0.5524(5) 0.6974(5) 0.1273(3) 0.0118(16) Uani 1 1 d . .
C69 C 0.5037(5) 0.7654(6) 0.0962(3) 0.0186(17) Uani 1 1 d . .
H69 H 0.4420 0.7670 0.0969 0.022 Uiso 1 1 calc R U
C70 C 0.5467(6) 0.8316(6) 0.0638(3) 0.023(2) Uani 1 1 d . .
H70 H 0.5137 0.8784 0.0424 0.027 Uiso 1 1 calc R U
C71 C 0.6368(6) 0.8302(6) 0.0624(3) 0.023(2) Uani 1 1 d . .
H71 H 0.6650 0.8756 0.0401 0.028 Uiso 1 1 calc R U
C72 C 0.6854(6) 0.7627(6) 0.0933(3) 0.0208(18) Uani 1 1 d . .
H72 H 0.7471 0.7618 0.0925 0.025 Uiso 1 1 calc R U
C73 C 0.6438(5) 0.6954(6) 0.1260(3) 0.0158(17) Uani 1 1 d . .
H73 H 0.6772 0.6486 0.1472 0.019 Uiso 1 1 calc R U
C74 C 0.3947(5) 0.6433(5) 0.1819(3) 0.0121(15) Uani 1 1 d . U
C75 C 0.3206(5) 0.5857(5) 0.1779(3) 0.0146(16) Uani 1 1 d . .
H75 H 0.3227 0.5248 0.1600 0.018 Uiso 1 1 calc R U
C76 C 0.2430(5) 0.6158(5) 0.1998(3) 0.0165(17) Uani 1 1 d . .
H76 H 0.1920 0.5771 0.1953 0.020 Uiso 1 1 calc R U
C77 C 0.2417(5) 0.7029(6) 0.2280(3) 0.0154(17) Uani 1 1 d . .
H77 H 0.1897 0.7232 0.2437 0.019 Uiso 1 1 calc R U
C78 C 0.3157(5) 0.7611(6) 0.2338(3) 0.0166(17) Uani 1 1 d . .
H78 H 0.3149 0.8196 0.2543 0.020 Uiso 1 1 calc R U
C79 C 0.3898(5) 0.7331(5) 0.2095(3) 0.0129(16) Uani 1 1 d . .
H79 H 0.4388 0.7749 0.2112 0.015 Uiso 1 1 calc R U

loop_
_atom_site_aniso_label
_atom_site_aniso_U_11
_atom_site_aniso_U_22
_atom_site_aniso_U_33
_atom_site_aniso_U_23
_atom_site_aniso_U_13
_atom_site_aniso_U_12
Ru1 0.0102(3) 0.0080(3) 0.0075(3) 0.0020(2) 0.0011(2) 0.0017(2)
Cl1 0.0176(10) 0.0087(9) 0.0158(9) 0.0006(7) 0.0030(7) -0.0020(7)
P1 0.0114(10) 0.0082(9) 0.0088(9) 0.0005(7) 0.0018(7) 0.0014(8)
O1 0.014(3) 0.022(3) 0.014(3) -0.001(2) 0.001(2) 0.008(2)
O2 0.029(3) 0.020(3) 0.016(3) 0.005(2) 0.016(2) 0.002(3)
C1 0.010(4) 0.012(4) 0.022(4) 0.000(3) -0.003(3) 0.005(3)
C2 0.007(3) 0.010(3) 0.020(3) 0.005(3) -0.002(3) 0.002(3)
C3 0.006(4) 0.024(4) 0.017(4) 0.000(3) 0.000(3) -0.002(3)
C4 0.014(4) 0.026(5) 0.010(4) -0.002(3) -0.006(3) 0.006(4)
C5 0.017(4) 0.019(4) 0.022(4) 0.005(4) 0.001(3) 0.000(3)
C6 0.008(4) 0.011(4) 0.024(4) 0.007(3) -0.001(3) 0.001(3)
C7 0.023(4) 0.018(4) 0.022(4) -0.009(4) 0.007(3) 0.006(4)
C8 0.019(4) 0.034(5) 0.016(4) -0.004(4) -0.001(3) 0.008(4)
C9 0.056(7) 0.032(5) 0.014(4) -0.014(4) -0.008(4) 0.009(5)
C10 0.060(7) 0.051(7) 0.022(5) 0.000(5) -0.016(5) 0.000(6)
C11 0.023(4) 0.003(4) 0.011(4) -0.002(3) 0.004(3) 0.000(3)
C12 0.016(4) 0.005(4) 0.014(4) -0.004(3) 0.005(3) 0.000(3)
C13 0.020(4) 0.014(4) 0.019(4) 0.000(3) 0.006(3) 0.003(3)
C14 0.012(4) 0.021(4) 0.026(4) -0.005(4) -0.002(3) 0.007(3)
C15 0.022(4) 0.009(4) 0.020(4) -0.005(3) -0.007(3) 0.003(3)
C16 0.014(4) 0.006(4) 0.018(4) -0.002(3) -0.001(3) 0.003(3)
C17 0.010(4) 0.009(4) 0.012(4) -0.002(3) 0.000(3) 0.001(3)
C18 0.022(4) 0.005(4) 0.010(4) 0.000(3) 0.001(3) -0.007(3)
C19 0.013(4) 0.010(4) 0.022(4) 0.001(3) 0.006(3) 0.001(3)
C20 0.017(4) 0.017(4) 0.024(4) 0.000(3) 0.003(3) -0.005(3)
C21 0.029(5) 0.007(4) 0.016(4) -0.001(3) -0.001(3) -0.006(3)
C22 0.029(5) 0.009(4) 0.024(4) 0.005(3) 0.010(4) -0.005(4)
C23 0.015(4) 0.013(4) 0.010(4) 0.009(3) 0.001(3) 0.002(3)
C24 0.006(3) 0.015(3) 0.011(3) 0.003(3) 0.002(2) 0.003(3)
C25 0.019(4) 0.020(4) 0.019(4) 0.009(3) 0.003(3) 0.006(4)
C26 0.023(4) 0.023(4) 0.016(3) 0.010(3) 0.001(3) 0.006(3)
C27 0.022(4) 0.039(5) 0.009(4) -0.004(4) 0.001(3) 0.005(4)
C28 0.015(4) 0.023(5) 0.014(4) -0.002(3) 0.000(3) -0.002(3)
C29 0.008(4) 0.020(4) 0.013(4) 0.003(3) 0.002(3) 0.000(3)
Ru2 0.0114(3) 0.0066(3) 0.0089(3) -0.0009(2) -0.0016(2) 0.0008(2)
Cl2 0.0141(9) 0.0097(9) 0.0172(9) 0.0013(7) -0.0002(7) -0.0003(7)
P2 0.0125(10) 0.0060(9) 0.0094(9) -0.0010(7) 0.0009(7) -0.0004(8)
O3 0.017(3) 0.010(3) 0.015(3) -0.003(2) 0.000(2) 0.004(2)
O4 0.020(3) 0.020(3) 0.026(3) -0.007(3) -0.002(2) 0.006(3)
C51 0.017(3) 0.022(3) 0.010(3) -0.007(3) -0.006(3) -0.003(3)
C52 0.022(5) 0.019(5) 0.025(4) -0.011(4) -0.003(4) 0.013(4)
C53 0.031(5) 0.006(4) 0.013(4) -0.003(3) -0.008(3) 0.004(3)
C54 0.023(4) 0.014(4) 0.012(4) -0.003(3) 0.003(3) -0.007(3)
C55 0.026(4) 0.017(4) 0.010(4) -0.003(3) -0.005(3) 0.001(4)
C56 0.018(3) 0.012(3) 0.009(3) -0.004(3) -0.001(3) -0.004(3)
C57 0.018(5) 0.038(6) 0.033(5) -0.007(4) 0.004(4) -0.003(4)
C58 0.025(5) 0.019(4) 0.019(4) -0.001(4) 0.003(3) 0.002(4)
C59 0.050(6) 0.018(5) 0.015(4) -0.009(4) 0.010(4) -0.005(4)
C60 0.026(5) 0.025(5) 0.032(5) 0.007(4) 0.015(4) 0.004(4)
C61 0.018(4) 0.012(4) 0.017(4) 0.004(3) 0.006(3) -0.003(3)
C62 0.016(4) 0.010(4) 0.018(4) 0.000(3) 0.001(3) -0.007(3)
C63 0.024(4) 0.011(4) 0.016(4) -0.006(3) 0.005(3) -0.009(3)
C64 0.032(5) 0.015(4) 0.007(4) -0.006(3) 0.004(3) -0.009(4)
C65 0.019(4) 0.027(5) 0.012(4) 0.002(4) -0.001(3) -0.006(4)
C66 0.022(4) 0.013(4) 0.011(4) -0.002(3) -0.001(3) -0.002(3)
C67 0.019(4) 0.009(4) 0.011(4) 0.001(3) 0.008(3) -0.006(3)
C68 0.021(4) 0.009(4) 0.006(3) -0.004(3) 0.004(3) -0.003(3)
C69 0.016(4) 0.019(4) 0.021(4) -0.001(3) 0.007(3) 0.000(3)
C70 0.044(6) 0.018(4) 0.008(4) 0.007(3) 0.005(4) 0.006(4)
C71 0.040(5) 0.010(4) 0.023(4) -0.006(3) 0.022(4) -0.007(4)
C72 0.028(5) 0.021(5) 0.014(4) -0.006(3) 0.012(3) -0.008(4)
C73 0.019(4) 0.015(4) 0.014(4) -0.001(3) 0.005(3) -0.002(3)
C74 0.016(3) 0.015(3) 0.005(3) 0.002(3) -0.001(2) 0.005(3)
C75 0.018(4) 0.011(4) 0.015(4) 0.005(3) 0.002(3) 0.004(3)
C76 0.021(4) 0.013(4) 0.015(4) 0.000(3) 0.003(3) 0.000(3)
C77 0.011(4) 0.023(4) 0.013(4) 0.005(3) 0.002(3) 0.008(3)
C78 0.021(4) 0.019(4) 0.009(4) 0.006(3) -0.005(3) 0.002(3)
C79 0.015(4) 0.007(4) 0.016(4) 0.002(3) 0.004(3) 0.001(3)

loop_
_atom_type_symbol
_atom_type_description
_atom_type_scat_dispersion_real
_atom_type_scat_dispersion_imag
_atom_type_scat_source
C C 0.0033 0.0016 'International Tables Vol C Tables 4.2.6.8 and 6.1.1.4'
H H 0.0000 0.0000 'International Tables Vol C Tables 4.2.6.8 and 6.1.1.4'
O O 0.0106 0.0060 'International Tables Vol C Tables 4.2.6.8 and 6.1.1.4'
P P 0.1023 0.0942 'International Tables Vol C Tables 4.2.6.8 and 6.1.1.4'
Cl Cl 0.1484 0.1585 'International Tables Vol C Tables 4.2.6.8 and 6.1.1.4'
Ru Ru -1.2594 0.8363 'International Tables Vol C Tables 4.2.6.8 and 6.1.1.4'

loop_
_geom_angle_atom_site_label_1
_geom_angle_atom_site_label_2
_geom_angle_atom_site_label_3
_geom_angle
O1 Ru1 C2 146.9(2)
O1 Ru1 C4 86.1(2)
C2 Ru1 C4 68.4(3)
O1 Ru1 C3 110.1(2)
C2 Ru1 C3 37.3(3)
C4 Ru1 C3 37.8(3)
O1 Ru1 C1 160.0(2)
C2 Ru1 C1 37.3(3)
C4 Ru1 C1 80.6(3)
C3 Ru1 C1 67.1(3)
O1 Ru1 C5 93.9(2)
C2 Ru1 C5 79.3(3)
C4 Ru1 C5 38.3(3)
C3 Ru1 C5 67.3(3)
C1 Ru1 C5 66.5(3)
O1 Ru1 C6 122.9(2)
C2 Ru1 C6 67.0(3)
C4 Ru1 C6 66.9(3)
C3 Ru1 C6 78.3(3)
C1 Ru1 C6 37.5(3)
C5 Ru1 C6 35.3(3)
O1 Ru1 P1 81.26(15)
C2 Ru1 P1 95.16(19)
C4 Ru1 P1 123.6(2)
C3 Ru1 P1 97.8(2)
C1 Ru1 P1 118.6(2)
C5 Ru1 P1 161.8(2)
C6 Ru1 P1 155.6(2)
O1 Ru1 Cl1 87.31(15)
C2 Ru1 Cl1 125.6(2)
C4 Ru1 Cl1 146.3(2)
C3 Ru1 Cl1 162.2(2)
C1 Ru1 Cl1 95.4(2)
C5 Ru1 Cl1 109.5(2)
C6 Ru1 Cl1 89.62(19)
P1 Ru1 Cl1 87.80(7)
C24 P1 C18 105.4(3)
C24 P1 C17 104.6(3)
C18 P1 C17 103.7(3)
C24 P1 Ru1 116.0(2)
C18 P1 Ru1 115.0(2)
C17 P1 Ru1 111.0(2)
C11 O1 Ru1 133.5(4)
C2 C1 C6 119.0(7)
C2 C1 C7 121.4(7)
C6 C1 C7 119.6(7)
C2 C1 Ru1 70.0(4)
C6 C1 Ru1 73.1(4)
C7 C1 Ru1 130.0(5)
C3 C2 C1 120.5(7)
C3 C2 Ru1 71.8(4)
C1 C2 Ru1 72.8(4)
C3 C2 H2 119.4
C1 C2 H2 119.4
Ru1 C2 H2 119.4
C2 C3 C4 121.2(7)
C2 C3 Ru1 70.8(4)
C4 C3 Ru1 70.9(4)
C2 C3 H3 118.5
C4 C3 H3 118.5
Ru1 C3 H3 118.5
C3 C4 C5 117.9(7)
C3 C4 C8 123.6(7)
C5 C4 C8 118.6(7)
C3 C4 Ru1 71.3(4)
C5 C4 Ru1 73.2(4)
C8 C4 Ru1 127.7(5)
C6 C5 C4 120.3(7)
C6 C5 Ru1 72.9(4)
C4 C5 Ru1 68.5(4)
C6 C5 H5 119.1
C4 C5 H5 119.1
Ru1 C5 H5 119.1
C5 C6 C1 120.9(7)
C5 C6 Ru1 71.7(4)
C1 C6 Ru1 69.4(4)
C5 C6 H6 118.6
C1 C6 H6 118.6
Ru1 C6 H6 118.6
C1 C7 H7A 109.5
C1 C7 H7B 109.5
H7A C7 H7B 109.5
C1 C7 H7C 109.5
H7A C7 H7C 109.5
H7B C7 H7C 109.5
C4 C8 C9 114.1(7)
C4 C8 C10 107.6(7)
C9 C8 C10 111.3(7)
C4 C8 H8 107.9
C9 C8 H8 107.9
C10 C8 H8 107.9
C8 C9 H9A 109.5
C8 C9 H9B 109.5
H9A C9 H9B 109.5
C8 C9 H9C 109.5
H9A C9 H9C 109.5
H9B C9 H9C 109.5
C8 C10 H10A 109.5
C8 C10 H10B 109.5
H10A C10 H10B 109.5
C8 C10 H10C 109.5
H10A C10 H10C 109.5
H10B C10 H10C 109.5
O2 C11 O1 121.3(7)
O2 C11 C12 117.2(7)
O1 C11 C12 121.3(6)
C13 C12 C17 118.0(7)
C13 C12 C11 116.9(6)
C17 C12 C11 125.1(6)
C12 C13 C14 122.0(7)
C12 C13 H13 119.0
C14 C13 H13 119.0
C15 C14 C13 119.1(7)
C15 C14 H14 120.4
C13 C14 H14 120.4
C16 C15 C14 119.8(7)
C16 C15 H15 120.1
C14 C15 H15 120.1
C17 C16 C15 121.3(7)
C17 C16 H16 119.4
C15 C16 H16 119.4
C16 C17 C12 119.7(7)
C16 C17 P1 118.8(5)
C12 C17 P1 121.4(5)
C23 C18 C19 118.9(7)
C23 C18 P1 121.3(6)
C19 C18 P1 119.6(6)
C20 C19 C18 121.0(7)
C20 C19 H19 119.5
C18 C19 H19 119.5
C19 C20 C21 119.4(7)
C19 C20 H20 120.3
C21 C20 H20 120.3
C22 C21 C20 119.9(7)
C22 C21 H21 120.0
C20 C21 H21 120.0
C21 C22 C23 120.5(7)
C21 C22 H22 119.8
C23 C22 H22 119.8
C18 C23 C22 120.4(7)
C18 C23 H23 119.8
C22 C23 H23 119.8
C25 C24 C29 119.2(7)
C25 C24 P1 123.6(6)
C29 C24 P1 116.9(5)
C24 C25 C26 120.1(8)
C24 C25 H25 120.0
C26 C25 H25 120.0
C27 C26 C25 120.7(8)
C27 C26 H26 119.7
C25 C26 H26 119.7
C26 C27 C28 119.6(7)
C26 C27 H27 120.2
C28 C27 H27 120.2
C27 C28 C29 120.5(7)
C27 C28 H28 119.8
C29 C28 H28 119.8
C28 C29 C24 119.9(7)
C28 C29 H29 120.1
C24 C29 H29 120.1
O3 Ru2 C56 118.6(2)
O3 Ru2 C55 156.2(3)
C56 Ru2 C55 37.6(3)
O3 Ru2 C54 152.4(2)
C56 Ru2 C54 67.8(3)
C55 Ru2 C54 37.4(3)
O3 Ru2 C51 90.5(2)
C56 Ru2 C51 37.5(3)
C55 Ru2 C51 67.9(3)
C54 Ru2 C51 80.7(3)
O3 Ru2 C53 114.9(2)
C56 Ru2 C53 78.3(3)
C55 Ru2 C53 66.6(3)
C54 Ru2 C53 37.7(3)
C51 Ru2 C53 66.3(3)
O3 Ru2 C52 90.0(2)
C56 Ru2 C52 66.4(3)
C55 Ru2 C52 78.7(3)
C54 Ru2 C52 67.3(3)
C51 Ru2 C52 36.9(3)
C53 Ru2 C52 36.1(3)
O3 Ru2 P2 84.04(14)
C56 Ru2 P2 95.2(2)
C55 Ru2 P2 97.2(2)
C54 Ru2 P2 123.1(2)
C51 Ru2 P2 118.6(2)
C53 Ru2 P2 160.9(2)
C52 Ru2 P2 154.9(2)
O3 Ru2 Cl2 87.76(14)
C56 Ru2 Cl2 153.5(2)
C55 Ru2 Cl2 116.1(2)
C54 Ru2 Cl2 90.5(2)
C51 Ru2 Cl2 157.2(2)
C53 Ru2 Cl2 94.0(2)
C52 Ru2 Cl2 120.3(2)
P2 Ru2 Cl2 83.83(7)
C74 P2 C67 105.8(3)
C74 P2 C68 106.3(3)
C67 P2 C68 101.4(3)
C74 P2 Ru2 112.5(2)
C67 P2 Ru2 112.6(2)
C68 P2 Ru2 117.2(2)
C61 O3 Ru2 132.9(5)
C56 C51 C52 118.6(7)
C56 C51 C57 122.5(7)
C52 C51 C57 118.8(7)
C56 C51 Ru2 69.7(4)
C52 C51 Ru2 73.8(5)
C57 C51 Ru2 131.8(5)
C53 C52 C51 119.6(7)
C53 C52 Ru2 70.8(4)
C51 C52 Ru2 69.3(4)
C53 C52 H52 119.3
C51 C52 H52 119.3
Ru2 C52 H52 119.3
C52 C53 C54 121.8(7)
C52 C53 Ru2 73.1(4)
C54 C53 Ru2 69.7(4)
C52 C53 H53 118.3
C54 C53 H53 118.3
Ru2 C53 H53 118.3
C55 C54 C53 117.8(7)
C55 C54 C58 123.7(7)
C53 C54 C58 118.4(7)
C55 C54 Ru2 71.1(4)
C53 C54 Ru2 72.6(4)
C58 C54 Ru2 130.7(5)
C56 C55 C54 120.0(7)
C56 C55 Ru2 70.2(4)
C54 C55 Ru2 71.5(4)
C56 C55 H55 119.3
C54 C55 H55 119.3
Ru2 C55 H55 119.3
C55 C56 C51 122.0(7)
C55 C56 Ru2 72.2(4)
C51 C56 Ru2 72.8(4)
C55 C56 H56 118.6
C51 C56 H56 118.6
Ru2 C56 H56 118.6
C51 C57 H57A 109.5
C51 C57 H57B 109.5
H57A C57 H57B 109.5
C51 C57 H57C 109.5
H57A C57 H57C 109.5
H57B C57 H57C 109.5
C54 C58 C60 115.5(7)
C54 C58 C59 108.0(7)
C60 C58 C59 110.8(7)
C54 C58 H58 107.4
C60 C58 H58 107.4
C59 C58 H58 107.4
C58 C59 H59A 109.5
C58 C59 H59B 109.5
H59A C59 H59B 109.5
C58 C59 H59C 109.5
H59A C59 H59C 109.5
H59B C59 H59C 109.5
C58 C60 H60A 109.5
C58 C60 H60B 109.5
H60A C60 H60B 109.5
C58 C60 H60C 109.5
H60A C60 H60C 109.5
H60B C60 H60C 109.5
O4 C61 O3 120.2(7)
O4 C61 C62 119.0(7)
O3 C61 C62 120.5(7)
C63 C62 C67 117.4(7)
C63 C62 C61 115.4(7)
C67 C62 C61 127.1(7)
C64 C63 C62 122.1(7)
C64 C63 H63 119.0
C62 C63 H63 119.0
C63 C64 C65 120.3(7)
C63 C64 H64 119.8
C65 C64 H64 119.8
C66 C65 C64 118.7(7)
C66 C65 H65 120.7
C64 C65 H65 120.7
C65 C66 C67 121.2(7)
C65 C66 H66 119.4
C67 C66 H66 119.4
C66 C67 C62 120.2(7)
C66 C67 P2 117.4(6)
C62 C67 P2 122.4(6)
C69 C68 C73 120.1(7)
C69 C68 P2 122.1(6)
C73 C68 P2 117.5(6)
C68 C69 C70 119.1(7)
C68 C69 H69 120.5
C70 C69 H69 120.5
C71 C70 C69 121.1(8)
C71 C70 H70 119.4
C69 C70 H70 119.4
C72 C71 C70 120.0(7)
C72 C71 H71 120.0
C70 C71 H71 120.0
C71 C72 C73 120.0(8)
C71 C72 H72 120.0
C73 C72 H72 120.0
C72 C73 C68 119.7(7)
C72 C73 H73 120.1
C68 C73 H73 120.1
C75 C74 C79 117.9(7)
C75 C74 P2 122.2(6)
C79 C74 P2 119.0(6)
C74 C75 C76 121.3(7)
C74 C75 H75 119.4
C76 C75 H75 119.4
C77 C76 C75 119.0(7)
C77 C76 H76 120.5
C75 C76 H76 120.5
C76 C77 C78 120.8(7)
C76 C77 H77 119.6
C78 C77 H77 119.6
C79 C78 C77 119.4(7)
C79 C78 H78 120.3
C77 C78 H78 120.3
C78 C79 C74 121.3(7)
C78 C79 H79 119.3
C74 C79 H79 119.3

loop_
_geom_bond_atom_site_label_1
_geom_bond_atom_site_label_2
_geom_bond_distance
Ru1 O1 2.096(5)
Ru1 C2 2.183(7)
Ru1 C4 2.191(7)
Ru1 C3 2.196(7)
Ru1 C1 2.219(7)
Ru1 C5 2.254(8)
Ru1 C6 2.269(7)
Ru1 P1 2.3168(19)
Ru1 Cl1 2.4197(19)
P1 C24 1.831(7)
P1 C18 1.836(7)
P1 C17 1.840(7)
O1 C11 1.289(9)
O2 C11 1.235(8)
C1 C2 1.407(10)
C1 C6 1.445(10)
C1 C7 1.516(10)
C2 C3 1.402(10)
C2 H2 1.0000
C3 C4 1.420(10)
C3 H3 1.0000
C4 C5 1.460(11)
C4 C8 1.517(10)
C5 C6 1.373(11)
C5 H5 1.0000
C6 H6 1.0000
C7 H7A 0.9800
C7 H7B 0.9800
C7 H7C 0.9800
C8 C9 1.530(12)
C8 C10 1.554(12)
C8 H8 1.0000
C9 H9A 0.9800
C9 H9B 0.9800
C9 H9C 0.9800
C10 H10A 0.9800
C10 H10B 0.9800
C10 H10C 0.9800
C11 C12 1.537(10)
C12 C13 1.388(10)
C12 C17 1.413(10)
C13 C14 1.391(11)
C13 H13 0.9500
C14 C15 1.386(11)
C14 H14 0.9500
C15 C16 1.385(10)
C15 H15 0.9500
C16 C17 1.383(10)
C16 H16 0.9500
C18 C23 1.391(10)
C18 C19 1.407(10)
C19 C20 1.387(11)
C19 H19 0.9500
C20 C21 1.405(11)
C20 H20 0.9500
C21 C22 1.385(11)
C21 H21 0.9500
C22 C23 1.394(10)
C22 H22 0.9500
C23 H23 0.9500
C24 C25 1.383(10)
C24 C29 1.411(10)
C25 C26 1.404(11)
C25 H25 0.9500
C26 C27 1.377(11)
C26 H26 0.9500
C27 C28 1.388(11)
C27 H27 0.9500
C28 C29 1.393(10)
C28 H28 0.9500
C29 H29 0.9500
Ru2 O3 2.093(5)
Ru2 C56 2.180(7)
Ru2 C55 2.207(7)
Ru2 C54 2.212(7)
Ru2 C51 2.220(7)
Ru2 C53 2.250(7)
Ru2 C52 2.279(8)
Ru2 P2 2.2997(19)
Ru2 Cl2 2.4229(19)
P2 C74 1.820(7)
P2 C67 1.836(7)
P2 C68 1.844(7)
O3 C61 1.311(9)
O4 C61 1.224(9)
C51 C56 1.416(11)
C51 C52 1.425(11)
C51 C57 1.506(11)
C52 C53 1.404(11)
C52 H52 1.0000
C53 C54 1.444(11)
C53 H53 1.0000
C54 C55 1.416(11)
C54 C58 1.495(11)
C55 C56 1.413(11)
C55 H55 1.0000
C56 H56 1.0000
C57 H57A 0.9800
C57 H57B 0.9800
C57 H57C 0.9800
C58 C60 1.520(11)
C58 C59 1.559(10)
C58 H58 1.0000
C59 H59A 0.9800
C59 H59B 0.9800
C59 H59C 0.9800
C60 H60A 0.9800
C60 H60B 0.9800
C60 H60C 0.9800
C61 C62 1.523(10)
C62 C63 1.405(10)
C62 C67 1.405(10)
C63 C64 1.375(11)
C63 H63 0.9500
C64 C65 1.396(11)
C64 H64 0.9500
C65 C66 1.385(10)
C65 H65 0.9500
C66 C67 1.401(10)
C66 H66 0.9500
C68 C69 1.386(11)
C68 C73 1.409(10)
C69 C70 1.399(11)
C69 H69 0.9500
C70 C71 1.388(12)
C70 H70 0.9500
C71 C72 1.378(12)
C71 H71 0.9500
C72 C73 1.401(10)
C72 H72 0.9500
C73 H73 0.9500
C74 C75 1.389(10)
C74 C79 1.416(10)
C75 C76 1.401(10)
C75 H75 0.9500
C76 C77 1.386(10)
C76 H76 0.9500
C77 C78 1.395(11)
C77 H77 0.9500
C78 C79 1.371(10)
C78 H78 0.9500
C79 H79 0.9500
